data_7058389
loop_
_publ_author_name
'Ahmed, Muhammad Naeem'
'Arif, Maryam'
'Jabeen, Farah'
'Khan, Haroon Ahmed'
'Yasin, Khawaja Ansar'
'Tahir, Muhammad Nawaz'
'Franconetti, Antonio'
'Frontera, Antonio'

_publ_section_title
;
 On the importance of antiparallel \p--\p interactions in the solid state
 of isatin-based hydrazides
;
_journal_issue 21
_journal_name_full 'New Journal of Chemistry'
_journal_page_first 8122
_journal_paper_doi 10.1039/C9NJ00405J
_journal_volume 43
_journal_year 2019
_chemical_formula_iupac 'C18 H16 Br N3 O2'
_chemical_formula_moiety 'C18 H16 Br N3 O2'
_chemical_formula_sum 'C18 H16 Br N3 O2'
_chemical_formula_weight 386.25
_chemical_name_systematic
;
2-Bromo-N'-[(3Z)-2-oxo-1-propyl-1,2-dihydro-3H-indol-3-ylidene]benzohydrazide
;
_space_group_crystal_system monoclinic
_space_group_IT_number 14
_space_group_name_Hall '-P 2yn'
_space_group_name_H-M_alt 'P 1 21/n 1'
_symmetry_space_group_name_Hall '-P 2yn'
_symmetry_space_group_name_H-M 'P 1 21/n 1'
_atom_sites_solution_hydrogens geom
_atom_sites_solution_primary direct
_atom_sites_solution_secondary difmap
_audit_creation_method SHELXL-2014/7
_audit_update_record
;
2019-03-29 deposited with the CCDC.    2019-04-03 downloaded from the CCDC.
;
_cell_angle_alpha 90
_cell_angle_beta 93.512(4)
_cell_angle_gamma 90
_cell_formula_units_Z 4
_cell_length_a 7.9365(8)
_cell_length_b 19.667(2)
_cell_length_c 10.9290(12)
_cell_measurement_reflns_used 2070
_cell_measurement_temperature 296(2)
_cell_measurement_theta_max 27.138
_cell_measurement_theta_min 2.135
_cell_volume 1702.7(3)
_computing_cell_refinement 'SAINT (Bruker, 2007)'
_computing_data_collection 'APEX2 (Bruker, 2007)'
_computing_data_reduction 'SAINT (Bruker, 2007)'
_computing_molecular_graphics 'ORTEP-3 for Windows (Farrugia, 1997) and PLATON (Spek, 2009)'
_computing_publication_material
;
WinGX (Farrugia, 1999) and PLATON (Spek, 2009)
;
_computing_structure_refinement 'SHELXL-2014/6  (Sheldrick, 2015)'
_computing_structure_solution 'SHELXS97 (Sheldrick, 2008)'
_diffrn_ambient_temperature 296(2)
_diffrn_detector_area_resol_mean 0.76
_diffrn_measured_fraction_theta_full 0.997
_diffrn_measured_fraction_theta_max 0.997
_diffrn_measurement_device_type 'Bruker Kappa APEXII CCD'
_diffrn_measurement_method \w
_diffrn_radiation_monochromator graphite
_diffrn_radiation_source 'fine-focus sealed tube'
_diffrn_radiation_type MoK\a
_diffrn_radiation_wavelength 0.71073
_diffrn_reflns_av_R_equivalents 0.0561
_diffrn_reflns_av_unetI/netI 0.0712
_diffrn_reflns_limit_h_max 8
_diffrn_reflns_limit_h_min -10
_diffrn_reflns_limit_k_max 23
_diffrn_reflns_limit_k_min -25
_diffrn_reflns_limit_l_max 13
_diffrn_reflns_limit_l_min -14
_diffrn_reflns_number 13928
_diffrn_reflns_theta_full 27.138
_diffrn_reflns_theta_max 27.138
_diffrn_reflns_theta_min 2.135
_diffrn_standards_number 0
_exptl_absorpt_coefficient_mu 2.429
_exptl_absorpt_correction_T_max 0.740
_exptl_absorpt_correction_T_min 0.495
_exptl_absorpt_correction_type multi-scan
_exptl_absorpt_process_details '(SADABS; Bruker, 2005)'
_exptl_crystal_colour orange
_exptl_crystal_density_diffrn 1.507
_exptl_crystal_density_method 'not measured'
_exptl_crystal_description plate
_exptl_crystal_F_000 784
_exptl_crystal_size_max 0.36
_exptl_crystal_size_mid 0.24
_exptl_crystal_size_min 0.15
_refine_diff_density_max 0.455
_refine_diff_density_min -0.490
_refine_diff_density_rms 0.064
_refine_ls_goodness_of_fit_ref 1.008
_refine_ls_hydrogen_treatment constr
_refine_ls_matrix_type full
_refine_ls_number_parameters 218
_refine_ls_number_reflns 3754
_refine_ls_number_restraints 0
_refine_ls_restrained_S_all 1.008
_refine_ls_R_factor_all 0.1143
_refine_ls_R_factor_gt 0.0505
_refine_ls_shift/su_max 0.000
_refine_ls_shift/su_mean 0.000
_refine_ls_structure_factor_coef Fsqd
_refine_ls_weighting_details 'w=1/[\s^2^(Fo^2^)+(0.0612P)^2^+0.2153P] where P=(Fo^2^+2Fc^2^)/3'
_refine_ls_weighting_scheme calc
_refine_ls_wR_factor_gt 0.1127
_refine_ls_wR_factor_ref 0.1338
_reflns_number_gt 2070
_reflns_number_total 3754
_reflns_threshold_expression I>2\s(I)
_cod_data_source_file c9nj00405j2.cif
_cod_data_source_block P5
_cod_depositor_comments 'Adding full bibliography for 7058386--7058390.cif.'
_cod_database_code 7058389
_shelx_shelxl_version_number 2014/7
_shelx_space_group_comment
;
The symmetry employed for this shelxl refinement is uniquely defined
by the following loop, which should always be used as a source of
symmetry information in preference to the above space-group names.
They are only intended as comments.
;

loop_
_space_group_symop_operation_xyz
'x, y, z'
'-x+1/2, y+1/2, -z+1/2'
'-x, -y, -z'
'x-1/2, -y-1/2, z-1/2'

loop_
_atom_site_label
_atom_site_type_symbol
_atom_site_fract_x
_atom_site_fract_y
_atom_site_fract_z
_atom_site_U_iso_or_equiv
_atom_site_adp_type
_atom_site_occupancy
_atom_site_site_symmetry_order
_atom_site_calc_flag
_atom_site_refinement_flags_posn
_atom_site_refinement_flags_adp
Br1 Br 0.08013(5) 0.19779(3) 0.20041(4) 0.0755(2) Uani 1 1 d . .
O1 O 0.3093(3) 0.14438(13) 0.6597(2) 0.0595(7) Uani 1 1 d . .
O2 O 0.4466(3) 0.29024(13) 0.3725(2) 0.0562(7) Uani 1 1 d . .
N1 N 0.2221(4) 0.03220(15) 0.6501(3) 0.0526(8) Uani 1 1 d . .
N2 N 0.3711(4) 0.11729(14) 0.3922(2) 0.0445(7) Uani 1 1 d . .
N3 N 0.3995(4) 0.18260(14) 0.4280(3) 0.0496(8) Uani 1 1 d . .
H3 H 0.3995 0.1933 0.5043 0.059 Uiso 1 1 calc R U
C1 C 0.2867(4) 0.09095(19) 0.6047(3) 0.0472(9) Uani 1 1 d . .
C2 C 0.3219(4) 0.07606(17) 0.4737(3) 0.0425(8) Uani 1 1 d . .
C3 C 0.2785(4) 0.00524(16) 0.4532(3) 0.0433(8) Uani 1 1 d . .
C4 C 0.2837(5) -0.03664(19) 0.3518(3) 0.0589(10) Uani 1 1 d . .
H4 H 0.3258 -0.0208 0.2795 0.071 Uiso 1 1 calc R U
C5 C 0.2252(6) -0.1024(2) 0.3601(4) 0.0725(12) Uani 1 1 d . .
H5 H 0.2279 -0.1312 0.2927 0.087 Uiso 1 1 calc R U
C6 C 0.1631(6) -0.1258(2) 0.4663(4) 0.0746(13) Uani 1 1 d . .
H6 H 0.1227 -0.1702 0.4692 0.090 Uiso 1 1 calc R U
C7 C 0.1588(5) -0.0851(2) 0.5699(4) 0.0663(11) Uani 1 1 d . .
H7 H 0.1186 -0.1015 0.6425 0.080 Uiso 1 1 calc R U
C8 C 0.2168(4) -0.01951(17) 0.5604(3) 0.0480(9) Uani 1 1 d . .
C9 C 0.4281(4) 0.2313(2) 0.3428(3) 0.0423(8) Uani 1 1 d . .
C10 C 0.4366(4) 0.20857(15) 0.2124(3) 0.0392(8) Uani 1 1 d . .
C11 C 0.2970(4) 0.19333(16) 0.1372(3) 0.0431(8) Uani 1 1 d . .
C12 C 0.3097(5) 0.17753(18) 0.0154(3) 0.0542(10) Uani 1 1 d . .
H12 H 0.2137 0.1675 -0.0344 0.065 Uiso 1 1 calc R U
C13 C 0.4665(6) 0.17672(19) -0.0314(4) 0.0646(12) Uani 1 1 d . .
H13 H 0.4765 0.1658 -0.1135 0.078 Uiso 1 1 calc R U
C14 C 0.6077(6) 0.19172(19) 0.0412(4) 0.0637(11) Uani 1 1 d . .
H14 H 0.7136 0.1907 0.0091 0.076 Uiso 1 1 calc R U
C15 C 0.5920(5) 0.20843(17) 0.1624(4) 0.0528(9) Uani 1 1 d . .
H15 H 0.6879 0.2198 0.2113 0.063 Uiso 1 1 calc R U
C16 C 0.1662(5) 0.0251(2) 0.7747(3) 0.0625(11) Uani 1 1 d . .
H16A H 0.0652 -0.0028 0.7725 0.075 Uiso 1 1 calc R U
H16B H 0.1374 0.0696 0.8055 0.075 Uiso 1 1 calc R U
C17 C 0.2985(6) -0.0063(2) 0.8599(4) 0.0733(12) Uani 1 1 d . .
H17A H 0.3963 0.0233 0.8670 0.088 Uiso 1 1 calc R U
H17B H 0.3333 -0.0493 0.8261 0.088 Uiso 1 1 calc R U
C18 C 0.2345(6) -0.0183(3) 0.9868(4) 0.0879(15) Uani 1 1 d . .
H18A H 0.2001 0.0241 1.0206 0.132 Uiso 1 1 calc R U
H18B H 0.3231 -0.0379 1.0393 0.132 Uiso 1 1 calc R U
H18C H 0.1400 -0.0489 0.9804 0.132 Uiso 1 1 calc R U

loop_
_atom_site_aniso_label
_atom_site_aniso_U_11
_atom_site_aniso_U_22
_atom_site_aniso_U_33
_atom_site_aniso_U_23
_atom_site_aniso_U_13
_atom_site_aniso_U_12
Br1 0.0417(3) 0.1212(5) 0.0637(3) 0.0090(2) 0.00353(19) -0.0020(2)
O1 0.090(2) 0.0472(15) 0.0413(14) -0.0029(12) 0.0055(13) -0.0037(14)
O2 0.0717(18) 0.0481(16) 0.0486(15) -0.0010(12) 0.0023(12) -0.0107(13)
N1 0.076(2) 0.0468(18) 0.0360(16) 0.0022(14) 0.0094(15) -0.0011(16)
N2 0.0552(18) 0.0409(17) 0.0370(16) 0.0024(13) 0.0003(13) 0.0049(14)
N3 0.069(2) 0.0463(18) 0.0332(16) 0.0026(14) 0.0005(14) -0.0030(15)
C1 0.057(2) 0.046(2) 0.0384(19) 0.0071(18) 0.0025(16) 0.0075(19)
C2 0.047(2) 0.043(2) 0.0371(18) 0.0047(16) -0.0005(15) 0.0054(17)
C3 0.049(2) 0.041(2) 0.0388(19) 0.0024(16) -0.0025(15) 0.0058(17)
C4 0.075(3) 0.054(3) 0.047(2) -0.0041(19) 0.0011(19) 0.006(2)
C5 0.092(3) 0.056(3) 0.069(3) -0.018(2) 0.000(2) 0.000(2)
C6 0.091(3) 0.041(2) 0.091(3) 0.000(2) -0.003(3) -0.009(2)
C7 0.085(3) 0.046(2) 0.068(3) 0.010(2) 0.009(2) -0.006(2)
C8 0.055(2) 0.041(2) 0.048(2) 0.0044(18) 0.0006(17) 0.0014(18)
C9 0.040(2) 0.048(2) 0.0387(19) 0.0065(18) -0.0021(14) -0.0044(17)
C10 0.044(2) 0.0363(18) 0.0382(18) 0.0083(15) 0.0059(15) 0.0004(16)
C11 0.043(2) 0.045(2) 0.0417(19) 0.0077(16) 0.0047(15) -0.0005(16)
C12 0.070(3) 0.050(2) 0.041(2) -0.0010(17) -0.0037(19) 0.003(2)
C13 0.096(4) 0.055(2) 0.046(2) -0.0012(19) 0.023(2) 0.003(2)
C14 0.062(3) 0.063(3) 0.069(3) 0.002(2) 0.027(2) -0.004(2)
C15 0.045(2) 0.053(2) 0.061(2) 0.0019(19) 0.0081(18) -0.0074(18)
C16 0.079(3) 0.064(3) 0.046(2) 0.0072(19) 0.015(2) -0.001(2)
C17 0.080(3) 0.089(3) 0.051(2) 0.008(2) 0.006(2) 0.011(3)
C18 0.103(4) 0.110(4) 0.051(3) 0.023(3) 0.010(2) 0.021(3)

loop_
_atom_type_symbol
_atom_type_description
_atom_type_scat_dispersion_real
_atom_type_scat_dispersion_imag
_atom_type_scat_source
C C 0.0033 0.0016 'International Tables Vol C Tables 4.2.6.8 and 6.1.1.4'
H H 0.0000 0.0000 'International Tables Vol C Tables 4.2.6.8 and 6.1.1.4'
N N 0.0061 0.0033 'International Tables Vol C Tables 4.2.6.8 and 6.1.1.4'
O O 0.0106 0.0060 'International Tables Vol C Tables 4.2.6.8 and 6.1.1.4'
Br Br -0.2901 2.4595 'International Tables Vol C Tables 4.2.6.8 and 6.1.1.4'

loop_
_geom_angle_atom_site_label_1
_geom_angle_atom_site_label_2
_geom_angle_atom_site_label_3
_geom_angle
C1 N1 C8 110.6(3)
C1 N1 C16 123.9(3)
C8 N1 C16 125.4(3)
C2 N2 N3 116.7(3)
N2 N3 C9 120.0(3)
N2 N3 H3 120.0
C9 N3 H3 120.0
O1 C1 N1 126.6(3)
O1 C1 C2 127.4(3)
N1 C1 C2 106.0(3)
N2 C2 C3 125.4(3)
N2 C2 C1 128.3(3)
C3 C2 C1 106.1(3)
C4 C3 C8 119.8(3)
C4 C3 C2 132.6(3)
C8 C3 C2 107.5(3)
C5 C4 C3 118.6(4)
C5 C4 H4 120.7
C3 C4 H4 120.7
C6 C5 C4 120.7(4)
C6 C5 H5 119.6
C4 C5 H5 119.6
C5 C6 C7 121.7(4)
C5 C6 H6 119.1
C7 C6 H6 119.1
C8 C7 C6 117.0(4)
C8 C7 H7 121.5
C6 C7 H7 121.5
C7 C8 C3 122.1(3)
C7 C8 N1 128.3(3)
C3 C8 N1 109.7(3)
O2 C9 N3 120.8(3)
O2 C9 C10 121.9(3)
N3 C9 C10 117.2(3)
C11 C10 C15 118.1(3)
C11 C10 C9 123.6(3)
C15 C10 C9 118.1(3)
C10 C11 C12 121.6(3)
C10 C11 Br1 119.3(3)
C12 C11 Br1 119.0(3)
C13 C12 C11 119.0(4)
C13 C12 H12 120.5
C11 C12 H12 120.5
C14 C13 C12 120.7(4)
C14 C13 H13 119.6
C12 C13 H13 119.6
C13 C14 C15 119.4(4)
C13 C14 H14 120.3
C15 C14 H14 120.3
C14 C15 C10 121.1(3)
C14 C15 H15 119.4
C10 C15 H15 119.4
N1 C16 C17 112.2(3)
N1 C16 H16A 109.2
C17 C16 H16A 109.2
N1 C16 H16B 109.2
C17 C16 H16B 109.2
H16A C16 H16B 107.9
C16 C17 C18 111.8(4)
C16 C17 H17A 109.3
C18 C17 H17A 109.3
C16 C17 H17B 109.3
C18 C17 H17B 109.3
H17A C17 H17B 107.9
C17 C18 H18A 109.5
C17 C18 H18B 109.5
H18A C18 H18B 109.5
C17 C18 H18C 109.5
H18A C18 H18C 109.5
H18B C18 H18C 109.5

loop_
_geom_bond_atom_site_label_1
_geom_bond_atom_site_label_2
_geom_bond_distance
Br1 C11 1.895(3)
O1 C1 1.219(4)
O2 C9 1.209(4)
N1 C1 1.369(4)
N1 C8 1.411(4)
N1 C16 1.465(4)
N2 C2 1.283(4)
N2 N3 1.358(4)
N3 C9 1.365(4)
N3 H3 0.8600
C1 C2 1.504(5)
C2 C3 1.449(5)
C3 C4 1.384(5)
C3 C8 1.385(5)
C4 C5 1.380(5)
C4 H4 0.9300
C5 C6 1.369(6)
C5 H5 0.9300
C6 C7 1.389(6)
C6 H6 0.9300
C7 C8 1.377(5)
C7 H7 0.9300
C9 C10 1.500(5)
C10 C11 1.372(5)
C10 C15 1.379(5)
C11 C12 1.376(5)
C12 C13 1.374(5)
C12 H12 0.9300
C13 C14 1.365(6)
C13 H13 0.9300
C14 C15 1.378(5)
C14 H14 0.9300
C15 H15 0.9300
C16 C17 1.494(5)
C16 H16A 0.9700
C16 H16B 0.9700
C17 C18 1.524(6)
C17 H17A 0.9700
C17 H17B 0.9700
C18 H18A 0.9600
C18 H18B 0.9600
C18 H18C 0.9600

loop_
_geom_hbond_atom_site_label_D
_geom_hbond_atom_site_label_H
_geom_hbond_atom_site_label_A
_geom_hbond_distance_DH
_geom_hbond_distance_HA
_geom_hbond_distance_DA
_geom_hbond_angle_DHA
_geom_hbond_site_symmetry_A
N3 H3 O1 0.86 2.11 2.778(4) 133.5 .
C7 H7 Br1 0.93 3.06 3.923(4) 155.3 3_556
C12 H12 O2 0.93 2.44 3.255(5) 146.3 4_565

loop_
_geom_torsion_atom_site_label_1
_geom_torsion_atom_site_label_2
_geom_torsion_atom_site_label_3
_geom_torsion_atom_site_label_4
_geom_torsion
C2 N2 N3 C9 -170.5(3)
C8 N1 C1 O1 -179.1(3)
C16 N1 C1 O1 1.2(6)
C8 N1 C1 C2 1.4(4)
C16 N1 C1 C2 -178.3(3)
N3 N2 C2 C3 177.4(3)
N3 N2 C2 C1 1.7(5)
O1 C1 C2 N2 -5.3(6)
N1 C1 C2 N2 174.2(3)
O1 C1 C2 C3 178.4(3)
N1 C1 C2 C3 -2.1(4)
N2 C2 C3 C4 3.4(6)
C1 C2 C3 C4 179.9(4)
N2 C2 C3 C8 -174.4(3)
C1 C2 C3 C8 2.1(4)
C8 C3 C4 C5 0.6(5)
C2 C3 C4 C5 -177.0(4)
C3 C4 C5 C6 0.0(6)
C4 C5 C6 C7 -1.0(7)
C5 C6 C7 C8 1.3(6)
C6 C7 C8 C3 -0.6(6)
C6 C7 C8 N1 178.3(4)
C4 C3 C8 C7 -0.3(5)
C2 C3 C8 C7 177.8(3)
C4 C3 C8 N1 -179.4(3)
C2 C3 C8 N1 -1.3(4)
C1 N1 C8 C7 -179.2(4)
C16 N1 C8 C7 0.5(6)
C1 N1 C8 C3 -0.1(4)
C16 N1 C8 C3 179.6(3)
N2 N3 C9 O2 176.9(3)
N2 N3 C9 C10 -3.5(4)
O2 C9 C10 C11 -102.9(4)
N3 C9 C10 C11 77.6(4)
O2 C9 C10 C15 71.5(4)
N3 C9 C10 C15 -108.1(3)
C15 C10 C11 C12 0.7(5)
C9 C10 C11 C12 175.1(3)
C15 C10 C11 Br1 -176.6(2)
C9 C10 C11 Br1 -2.3(4)
C10 C11 C12 C13 0.3(5)
Br1 C11 C12 C13 177.7(3)
C11 C12 C13 C14 -0.4(6)
C12 C13 C14 C15 -0.6(6)
C13 C14 C15 C10 1.7(6)
C11 C10 C15 C14 -1.7(5)
C9 C10 C15 C14 -176.4(3)
C1 N1 C16 C17 -97.5(4)
C8 N1 C16 C17 82.8(5)
N1 C16 C17 C18 -175.7(4)
